data_7128884
loop_
_publ_author_name
'Sunohara, Haruka'
'Koyamada, Kenta'
'Takezawa, Hiroki'
'Fujita, Makoto'

_publ_section_title
;
 An Ir<sub>3</sub>L<sub>2</sub> complex with anion binding pockets:
 photocatalytic <i>E</i>-<i>Z</i> isomerization <i>via</i> molecular
 recognition.
;
_journal_issue 73
_journal_name_full 'Chemical communications (Cambridge, England)'
_journal_page_first 9300
_journal_page_last 9302
_journal_paper_doi 10.1039/d1cc03620c
_journal_volume 57
_journal_year 2021
_chemical_formula_sum 'C108 H78 F18 Ir3 N12 P3'
_chemical_formula_weight 2555.33
_space_group_crystal_system orthorhombic
_space_group_IT_number 19
_space_group_name_Hall 'P 2ac 2ab'
_space_group_name_H-M_alt 'P 21 21 21'
_atom_sites_solution_hydrogens geom
_atom_sites_solution_primary direct
_atom_sites_solution_secondary difmap
_audit_creation_method SHELXL-2018/1
_audit_update_record
;
2021-05-12 deposited with the CCDC.	2021-08-16 downloaded from the CCDC.
;
_cell_angle_alpha 90
_cell_angle_beta 90
_cell_angle_gamma 90
_cell_formula_units_Z 4
_cell_length_a 16.8732(2)
_cell_length_b 20.5915(2)
_cell_length_c 32.4982(5)
_cell_measurement_reflns_used 11443
_cell_measurement_temperature 100.02(10)
_cell_measurement_theta_max 72.6390
_cell_measurement_theta_min 2.5350
_cell_volume 11291.3(2)
_computing_cell_refinement 'CrysAlisPro 1.171.40.58a (Rigaku OD, 2019)'
_computing_data_collection 'CrysAlisPro 1.171.40.58a (Rigaku OD, 2019)'
_computing_data_reduction 'CrysAlisPro 1.171.40.58a (Rigaku OD, 2019)'
_computing_structure_refinement 'SHELXL-2018/1 (Sheldrick, 2018)'
_computing_structure_solution 'SHELXT 2018/2 (Sheldrick, 2018)'
_diffrn_ambient_environment N~2~
_diffrn_ambient_temperature 100.02(10)
_diffrn_detector 'Hybrid Pixel Array Detector'
_diffrn_detector_area_resol_mean 10.0000
_diffrn_detector_type HyPix
_diffrn_measured_fraction_theta_full 0.9848
_diffrn_measured_fraction_theta_max 0.9172
_diffrn_measurement_details
;
List of Runs (angles in degrees, time in seconds):

  # Type    Start    End  Width  t~exp~   \w     \q     \k     \f   Frames
#--------------------------------------------------------------------------
  1  \w     36.00 107.00   0.50   82.31    --   47.70  30.00 -17.00  142
  2  \w    -22.00   4.00   0.50   82.31    --   47.70 -30.00-178.00   52
  3  \w    -25.00  22.00   0.50   82.31    --   47.70 -38.00  60.00   94
  4  \w    -25.00  22.00   0.50   82.31    --   47.70 -38.00 150.00   94
  5  \w    -70.00 -45.00   0.50   42.14    -- -106.00 100.00 172.00   50
  6  \w    -64.00 -33.00   0.50   42.14    -- -106.00  38.00 120.00   62
  7  \w    -59.00 -33.00   0.50   42.14    -- -106.00  77.00  90.00   52
  8  \w    -65.00 -33.00   0.50   42.14    -- -106.00  38.00  30.00   64
  9  \w    -64.00 -33.00   0.50   42.14    -- -106.00  38.00   0.00   62
 10  \w    -64.00 -36.00   0.50   42.14    -- -106.00  38.00 -60.00   56
 11  \w    -65.00 -33.00   0.50   42.14    -- -106.00  38.00 -90.00   64
 12  \w   -111.00 -33.00   0.50   42.14    -- -106.00 125.00   0.00  156
 13  \w   -117.00 -63.00   0.50   42.14    -- -106.00  77.00  90.00  108
 14  \w   -175.00-149.00   0.50   42.14    -- -106.00-109.00 -22.00   52
 15  \w   -147.00 -99.00   0.50   42.14    -- -106.00-109.00 -22.00   96
 16  \w   -122.00 -96.00   0.50   42.14    -- -106.00 -30.00-178.00   52
;
_diffrn_measurement_device 'four-circle diffractometer'
_diffrn_measurement_device_type 'XtaLAB Synergy, Single source at offset/far, HyPix'
_diffrn_measurement_method '\w scans'
_diffrn_orient_matrix_type 'CrysAlisPro convention (1999,Acta A55,543-557)'
_diffrn_orient_matrix_UB_11 0.0805304000
_diffrn_orient_matrix_UB_12 0.0350257000
_diffrn_orient_matrix_UB_13 -0.0025195000
_diffrn_orient_matrix_UB_21 0.0379031000
_diffrn_orient_matrix_UB_22 -0.0617587000
_diffrn_orient_matrix_UB_23 -0.0181515000
_diffrn_orient_matrix_UB_31 -0.0202985000
_diffrn_orient_matrix_UB_32 0.0235415000
_diffrn_orient_matrix_UB_33 -0.0437364000
_diffrn_radiation_monochromator mirror
_diffrn_radiation_probe x-ray
_diffrn_radiation_type 'Cu K\a'
_diffrn_radiation_wavelength 1.54184
_diffrn_reflns_av_R_equivalents 0.0989
_diffrn_reflns_av_sigmaI/netI 0.1285
_diffrn_reflns_limit_h_max 21
_diffrn_reflns_limit_h_min -20
_diffrn_reflns_limit_k_max 25
_diffrn_reflns_limit_k_min -25
_diffrn_reflns_limit_l_max 15
_diffrn_reflns_limit_l_min -40
_diffrn_reflns_number 51626
_diffrn_reflns_theta_full 74.3338
_diffrn_reflns_theta_max 76.5647
_diffrn_reflns_theta_min 2.5403
_diffrn_source 'micro-focus sealed X-ray tube'
_diffrn_source_type 'PhotonJet (Cu) X-ray Source'
_exptl_absorpt_coefficient_mu 7.781
_exptl_absorpt_correction_T_max 1.00000
_exptl_absorpt_correction_T_min 0.90861
_exptl_absorpt_correction_type multi-scan
_exptl_absorpt_process_details
;
CrysAlisPro 1.171.40.58a (Rigaku Oxford Diffraction, 2019)
Empirical absorption correction using spherical harmonics,
 implemented in SCALE3 ABSPACK scaling algorithm.
;
_exptl_crystal_colour yellow
_exptl_crystal_density_diffrn 1.503
_exptl_crystal_density_meas ?
_exptl_crystal_density_method 'not measured'
_exptl_crystal_description block
_exptl_crystal_F_000 4992
_exptl_crystal_size_max 0.10
_exptl_crystal_size_mid 0.02
_exptl_crystal_size_min 0.02
_refine_diff_density_max 0.827
_refine_diff_density_min -1.250
_refine_diff_density_rms 0.111
_refine_ls_abs_structure_details
;
 Flack x determined using 5059 quotients [(I+)-(I-)]/[(I+)+(I-)]
 (Parsons, Flack and Wagner, Acta Cryst. B69 (2013) 249-259).
;
_refine_ls_abs_structure_Flack -0.027(6)
_refine_ls_extinction_method none
_refine_ls_goodness_of_fit_ref 0.962
_refine_ls_hydrogen_treatment constr
_refine_ls_matrix_type full
_refine_ls_number_parameters 1297
_refine_ls_number_reflns 21763
_refine_ls_number_restraints 36
_refine_ls_restrained_S_all 0.961
_refine_ls_R_factor_all 0.0846
_refine_ls_R_factor_gt 0.0489
_refine_ls_shift/su_max 0.001
_refine_ls_shift/su_mean 0.000
_refine_ls_structure_factor_coef Fsqd
_refine_ls_weighting_details 'w=1/[\s^2^(Fo^2^)+(0.0543P)^2^] where P=(Fo^2^+2Fc^2^)/3'
_refine_ls_weighting_scheme calc
_refine_ls_wR_factor_gt 0.1004
_refine_ls_wR_factor_ref 0.1152
_reflns_Friedel_coverage 0.747
_reflns_Friedel_fraction_full 0.917
_reflns_Friedel_fraction_max 0.853
_reflns_number_gt 15172
_reflns_number_total 21763
_reflns_threshold_expression 'I > 2\s(I)'
_cod_data_source_file d1cc03620c2.cif
_cod_data_source_block exp_3863
_cod_depositor_comments
;
The following automatic conversions were performed:

data item '_exptl_crystal_density_meas' value 'not measured' was
changed to '?' -- the value is perceived as not measured.

Automatic conversion script
Id: cif_fix_values 7556 2019-12-06 15:28:31Z antanas 

 Adding full bibliography for 7128883--7128884.cif.
;
_cod_database_code 7128884
_shelx_shelxl_version_number 2018/1
_shelx_space_group_comment
;
The symmetry employed for this shelxl refinement is uniquely defined
by the following loop, which should always be used as a source of
symmetry information in preference to the above space-group names.
They are only intended as comments.
;
_oxdiff_exptl_absorpt_empirical_full_min 0.806
_oxdiff_exptl_absorpt_empirical_full_max 1.171
_oxdiff_exptl_absorpt_empirical_details
;
Empirical correction (ABSPACK) includes:
- Absorption correction using spherical harmonics
- Frame scaling
;
_diffrn_oxdiff_digest_frames
;
01fdc27ad780aec445a72d232591eee16c00025cf81
;

loop_
_space_group_symop_operation_xyz
'x, y, z'
'-x+1/2, -y, z+1/2'
'-x, y+1/2, -z+1/2'
'x+1/2, -y+1/2, -z'

loop_
_atom_site_label
_atom_site_type_symbol
_atom_site_fract_x
_atom_site_fract_y
_atom_site_fract_z
_atom_site_U_iso_or_equiv
_atom_site_adp_type
_atom_site_occupancy
_atom_site_site_symmetry_order
_atom_site_calc_flag
_atom_site_refinement_flags_posn
_atom_site_refinement_flags_adp
_atom_site_refinement_flags_occupancy
_atom_site_disorder_assembly
_atom_site_disorder_group
Ir1 Ir 0.38764(3) 0.94055(2) 0.57741(2) 0.03906(14) Uani 1 1 d . . . . .
Ir2 Ir 0.34883(3) 0.72720(3) 0.25613(2) 0.04192(14) Uani 1 1 d . . . . .
Ir3 Ir 0.42315(4) 0.40043(3) 0.52816(2) 0.04782(16) Uani 1 1 d . . . . .
P4 P 0.3768(2) 0.49717(17) 0.36156(12) 0.0523(9) Uani 1 1 d . . . . .
P11 P 0.3615(2) 0.91457(18) 0.39419(12) 0.0543(9) Uani 1 1 d . . . . .
P18 P 0.4094(2) 0.65840(18) 0.61036(14) 0.0598(11) Uani 1 1 d . . . . .
F5 F 0.3849(5) 0.5727(3) 0.3536(2) 0.064(2) Uani 1 1 d . . . . .
F6 F 0.3766(6) 0.4842(4) 0.3132(2) 0.071(3) Uani 1 1 d . . . . .
F7 F 0.2820(4) 0.5037(4) 0.3604(2) 0.058(2) Uani 1 1 d . . . . .
F8 F 0.3770(4) 0.5101(3) 0.4094(2) 0.0533(19) Uani 1 1 d . . . . .
F9 F 0.4709(5) 0.4900(4) 0.3619(3) 0.068(2) Uani 1 1 d . . . . .
F10 F 0.3668(5) 0.4205(3) 0.3689(2) 0.064(2) Uani 1 1 d . . . . .
F12 F 0.3823(5) 0.8858(4) 0.4388(2) 0.056(2) Uani 1 1 d . . . . .
F13 F 0.3503(5) 0.8427(4) 0.3767(2) 0.060(2) Uani 1 1 d . . . . .
F14 F 0.3724(5) 0.9866(4) 0.4113(3) 0.068(2) Uani 1 1 d . . . . .
F15 F 0.2695(4) 0.9158(4) 0.4072(2) 0.061(2) Uani 1 1 d . . . . .
F16 F 0.3377(6) 0.9422(4) 0.3500(2) 0.075(2) Uani 1 1 d . . . . .
F17 F 0.4518(5) 0.9117(4) 0.3804(3) 0.067(2) Uani 1 1 d . . . . .
F19 F 0.5022(5) 0.6743(4) 0.6118(3) 0.073(3) Uani 1 1 d . . . . .
F20 F 0.3967(5) 0.7054(4) 0.6496(2) 0.070(2) Uani 1 1 d . . . . .
F21 F 0.3968(5) 0.7191(3) 0.5799(3) 0.064(2) Uani 1 1 d . . . . .
F22 F 0.3189(5) 0.6415(4) 0.6102(3) 0.068(2) Uani 1 1 d . . . . .
F23 F 0.4238(6) 0.5984(4) 0.6403(3) 0.085(3) Uani 1 1 d . . . . .
F24 F 0.4208(5) 0.6129(3) 0.5704(3) 0.066(2) Uani 1 1 d . . . . .
N1 N 0.4707(6) 0.9106(4) 0.5278(3) 0.038(2) Uani 1 1 d . . . . .
N31 N 0.4431(6) 0.6864(5) 0.2969(3) 0.043(3) Uani 1 1 d . . . . .
N43 N 0.4950(6) 0.4907(4) 0.5312(4) 0.044(3) Uani 1 1 d . . . . .
N60 N 0.4157(6) 0.8113(5) 0.2552(3) 0.042(2) Uani 1 1 d . . . . .
N72 N 0.4686(6) 0.9020(5) 0.6181(3) 0.041(2) Uani 1 1 d . . . . .
N79 N 0.3272(6) 0.4490(5) 0.4932(3) 0.041(2) Uani 1 1 d . . . . .
N90 N 0.3116(6) 0.8523(4) 0.5704(3) 0.038(2) Uani 1 1 d . . . . .
N91 N 0.2728(6) 0.7517(5) 0.3092(3) 0.042(3) Uani 1 1 d . . . . .
N103 N 0.3043(6) 0.9871(5) 0.5409(4) 0.046(3) Uani 1 1 d . . . . .
N115 N 0.2772(6) 0.6463(5) 0.2504(3) 0.046(3) Uani 1 1 d . . . . .
N132 N 0.4894(7) 0.3692(5) 0.4801(4) 0.054(3) Uani 1 1 d . . . . .
N144 N 0.3561(7) 0.4189(5) 0.5777(3) 0.054(3) Uani 1 1 d . . . . .
C1 C 0.4172(8) 0.7092(6) 0.2076(4) 0.046(3) Uani 1 1 d . . . . .
C2 C 0.2672(9) 0.7621(7) 0.2159(4) 0.051(4) Uani 1 1 d . . . . .
C25 C 0.5192(6) 0.6896(6) 0.4060(4) 0.035(3) Uani 1 1 d . . . . .
C26 C 0.5282(7) 0.6366(5) 0.4337(4) 0.035(3) Uani 1 1 d . . . . .
H26 H 0.529810 0.593628 0.423022 0.042 Uiso 1 1 calc R U . . .
C27 C 0.5346(6) 0.6459(5) 0.4753(4) 0.032(3) Uani 1 1 d . . . . .
C28 C 0.5330(7) 0.7104(5) 0.4907(4) 0.038(3) Uani 1 1 d . . . . .
H28 H 0.538305 0.717348 0.519505 0.045 Uiso 1 1 calc R U . . .
C29 C 0.5239(6) 0.7641(5) 0.4647(3) 0.031(2) Uani 1 1 d . . . . .
C30 C 0.5157(6) 0.7519(5) 0.4230(4) 0.039(3) Uani 1 1 d . . . . .
H30 H 0.507199 0.787623 0.404999 0.047 Uiso 1 1 calc R U . . .
C32 C 0.4560(7) 0.7047(6) 0.3357(4) 0.040(3) Uani 1 1 d . . . . .
H32 H 0.424547 0.738885 0.346595 0.047 Uiso 1 1 calc R U . . .
C33 C 0.5138(7) 0.6762(6) 0.3614(4) 0.038(3) Uani 1 1 d . . . . .
C34 C 0.5623(8) 0.6286(6) 0.3433(4) 0.046(3) Uani 1 1 d . . . . .
H34 H 0.603584 0.609127 0.358886 0.055 Uiso 1 1 calc R U . . .
C35 C 0.5506(8) 0.6103(7) 0.3037(4) 0.053(4) Uani 1 1 d . . . . .
H35 H 0.583325 0.577863 0.291770 0.063 Uiso 1 1 calc R U . . .
C36 C 0.4897(8) 0.6395(6) 0.2801(4) 0.048(4) Uani 1 1 d . . . . .
H36 H 0.481288 0.626162 0.252491 0.057 Uiso 1 1 calc R U . . .
C37 C 0.5227(6) 0.8313(6) 0.4795(4) 0.037(3) Uani 1 1 d . . . . .
C38 C 0.4802(7) 0.8492(6) 0.5151(4) 0.041(3) Uani 1 1 d . . . . .
H38 H 0.456880 0.815594 0.531131 0.049 Uiso 1 1 calc R U . . .
C40 C 0.5068(7) 0.9572(5) 0.5061(4) 0.038(3) Uani 1 1 d . . . . .
H40 H 0.500421 1.001083 0.514546 0.045 Uiso 1 1 calc R U . . .
C41 C 0.5528(7) 0.9442(6) 0.4721(4) 0.044(3) Uani 1 1 d . . . . .
H41 H 0.579329 0.978204 0.457991 0.052 Uiso 1 1 calc R U . . .
C42 C 0.5594(7) 0.8817(5) 0.4592(4) 0.037(3) Uani 1 1 d . . . . .
H42 H 0.590291 0.872522 0.435442 0.044 Uiso 1 1 calc R U . . .
C44 C 0.4984(8) 0.5356(5) 0.5010(4) 0.043(3) Uani 1 1 d . . . . .
H44 H 0.468974 0.528285 0.476459 0.052 Uiso 1 1 calc R U . . .
C45 C 0.5437(7) 0.5927(5) 0.5043(4) 0.034(3) Uani 1 1 d . . . . .
C46 C 0.5927(6) 0.5981(6) 0.5390(4) 0.039(3) Uani 1 1 d . . . . .
H46 H 0.626379 0.634768 0.542156 0.047 Uiso 1 1 calc R U . . .
C47 C 0.5919(7) 0.5500(5) 0.5684(4) 0.040(3) Uani 1 1 d . . . . .
H47 H 0.626620 0.552468 0.591387 0.048 Uiso 1 1 calc R U . . .
C48 C 0.5411(8) 0.4990(6) 0.5646(4) 0.048(3) Uani 1 1 d . . . . .
H48 H 0.538030 0.468125 0.586304 0.057 Uiso 1 1 calc R U . . .
C50 C 0.4738(9) 0.7579(7) 0.1988(4) 0.050(4) Uani 1 1 d . . . . .
C51 C 0.5303(10) 0.7492(8) 0.1677(5) 0.065(4) Uani 1 1 d . . . . .
H51 H 0.569170 0.781707 0.162755 0.078 Uiso 1 1 calc R U . . .
C52 C 0.5295(10) 0.6931(9) 0.1442(5) 0.076(5) Uani 1 1 d . . . . .
H52 H 0.567034 0.688700 0.122582 0.091 Uiso 1 1 calc R U . . .
C53 C 0.4771(11) 0.6443(8) 0.1508(4) 0.069(5) Uani 1 1 d . . . . .
H53 H 0.477680 0.606308 0.134245 0.083 Uiso 1 1 calc R U . . .
C54 C 0.4199(9) 0.6519(7) 0.1839(4) 0.052(3) Uani 1 1 d . . . . .
H54 H 0.383864 0.617663 0.189690 0.062 Uiso 1 1 calc R U . . .
C55 C 0.4708(8) 0.8164(7) 0.2240(5) 0.052(4) Uani 1 1 d . . . . .
C56 C 0.5109(10) 0.8716(8) 0.2188(5) 0.060(4) Uani 1 1 d . . . . .
H56 H 0.548825 0.874096 0.197252 0.072 Uiso 1 1 calc R U . . .
C57 C 0.4991(9) 0.9254(8) 0.2436(5) 0.062(4) Uani 1 1 d . . . . .
H57 H 0.526836 0.964804 0.238796 0.074 Uiso 1 1 calc R U . . .
C58 C 0.4458(10) 0.9197(7) 0.2755(5) 0.066(4) Uani 1 1 d . . . . .
H58 H 0.436963 0.954963 0.293755 0.079 Uiso 1 1 calc R U . . .
C59 C 0.4048(9) 0.8609(6) 0.2804(4) 0.047(4) Uani 1 1 d . . . . .
H59 H 0.368316 0.856632 0.302540 0.057 Uiso 1 1 calc R U . . .
C61 C 0.5144(7) 1.0114(6) 0.6177(4) 0.039(3) Uani 1 1 d . . . . .
C62 C 0.5621(8) 1.0638(6) 0.6289(4) 0.049(3) Uani 1 1 d . . . . .
H62 H 0.604335 1.057478 0.647840 0.058 Uiso 1 1 calc R U . . .
C63 C 0.5485(9) 1.1236(7) 0.6131(5) 0.059(4) Uani 1 1 d . . . . .
H63 H 0.580846 1.158956 0.621542 0.070 Uiso 1 1 calc R U . . .
C64 C 0.4891(9) 1.1343(7) 0.5852(5) 0.058(4) Uani 1 1 d . . . . .
H64 H 0.481081 1.176533 0.574208 0.069 Uiso 1 1 calc R U . . .
C65 C 0.4407(8) 1.0835(5) 0.5729(4) 0.046(3) Uani 1 1 d . . . . .
H65 H 0.399945 1.091133 0.553309 0.055 Uiso 1 1 calc R U . . .
C66 C 0.4513(7) 1.0212(6) 0.5890(4) 0.039(3) Uani 1 1 d . . . . .
C67 C 0.5240(8) 0.9451(6) 0.6327(4) 0.043(3) Uani 1 1 d . . . . .
C68 C 0.5817(9) 0.9247(6) 0.6594(4) 0.051(3) Uani 1 1 d . . . . .
H68 H 0.619113 0.954834 0.670015 0.062 Uiso 1 1 calc R U . . .
C69 C 0.5853(9) 0.8601(7) 0.6710(5) 0.062(4) Uani 1 1 d . . . . .
H69 H 0.626157 0.845117 0.688699 0.075 Uiso 1 1 calc R U . . .
C70 C 0.5286(10) 0.8181(7) 0.6564(5) 0.061(4) Uani 1 1 d . . . . .
H70 H 0.528661 0.773977 0.664949 0.074 Uiso 1 1 calc R U . . .
C71 C 0.4722(7) 0.8398(6) 0.6296(4) 0.044(3) Uani 1 1 d . . . . .
H71 H 0.434551 0.809973 0.618899 0.053 Uiso 1 1 calc R U . . .
C73 C 0.2488(6) 0.6141(5) 0.4650(4) 0.039(3) Uani 1 1 d . . . . .
C74 C 0.2396(7) 0.6414(5) 0.4257(4) 0.036(3) Uani 1 1 d . . . . .
H74 H 0.235505 0.613618 0.402415 0.043 Uiso 1 1 calc R U . . .
C75 C 0.2362(6) 0.7085(5) 0.4201(4) 0.032(2) Uani 1 1 d . . . . .
C76 C 0.2438(6) 0.7478(5) 0.4550(4) 0.036(3) Uani 1 1 d . . . . .
H76 H 0.244037 0.793559 0.451486 0.043 Uiso 1 1 calc R U . . .
C77 C 0.2511(6) 0.7228(6) 0.4944(4) 0.037(3) Uani 1 1 d . . . . .
C78 C 0.2550(7) 0.6554(6) 0.4989(4) 0.038(3) Uani 1 1 d . . . . .
H78 H 0.261906 0.637342 0.525608 0.045 Uiso 1 1 calc R U . . .
C80 C 0.3117(7) 0.5131(6) 0.4934(4) 0.040(3) Uani 1 1 d . . . . .
H80 H 0.342603 0.540024 0.510935 0.049 Uiso 1 1 calc R U . . .
C81 C 0.2535(7) 0.5424(6) 0.4696(4) 0.040(3) Uani 1 1 d . . . . .
C82 C 0.2034(7) 0.5006(6) 0.4461(4) 0.041(3) Uani 1 1 d . . . . .
H82 H 0.161870 0.517804 0.429627 0.049 Uiso 1 1 calc R U . . .
C83 C 0.2169(8) 0.4350(7) 0.4478(4) 0.044(3) Uani 1 1 d . . . . .
H83 H 0.183082 0.406098 0.433315 0.053 Uiso 1 1 calc R U . . .
C84 C 0.2777(8) 0.4111(6) 0.4700(4) 0.046(3) Uani 1 1 d . . . . .
H84 H 0.286707 0.365596 0.469429 0.056 Uiso 1 1 calc R U . . .
C85 C 0.2990(6) 0.8219(5) 0.5348(4) 0.034(3) Uani 1 1 d . . . . .
H85 H 0.320262 0.840103 0.510342 0.041 Uiso 1 1 calc R U . . .
C86 C 0.2550(6) 0.7632(5) 0.5321(4) 0.036(3) Uani 1 1 d . . . . .
C87 C 0.2174(8) 0.7427(6) 0.5679(4) 0.043(3) Uani 1 1 d . . . . .
H87 H 0.185451 0.704675 0.567492 0.052 Uiso 1 1 calc R U . . .
C88 C 0.2261(8) 0.7772(6) 0.6040(4) 0.048(3) Uani 1 1 d . . . . .
H88 H 0.198633 0.764686 0.628286 0.057 Uiso 1 1 calc R U . . .
C89 C 0.2753(7) 0.8300(6) 0.6041(4) 0.038(3) Uani 1 1 d . . . . .
H89 H 0.284248 0.851906 0.629380 0.046 Uiso 1 1 calc R U . . .
C92 C 0.2714(7) 0.7194(6) 0.3454(4) 0.040(3) Uani 1 1 d . . . . .
H92 H 0.302910 0.681303 0.347702 0.048 Uiso 1 1 calc R U . . .
C93 C 0.2272(7) 0.7380(6) 0.3793(4) 0.044(3) Uani 1 1 d . . . . .
C94 C 0.1764(7) 0.7914(6) 0.3748(4) 0.045(3) Uani 1 1 d . . . . .
H94 H 0.145652 0.806229 0.397452 0.054 Uiso 1 1 calc R U . . .
C95 C 0.1713(10) 0.8233(7) 0.3358(4) 0.062(4) Uani 1 1 d . . . . .
H95 H 0.133848 0.856947 0.331151 0.074 Uiso 1 1 calc R U . . .
C96 C 0.2222(8) 0.8038(6) 0.3053(4) 0.044(3) Uani 1 1 d . . . . .
H96 H 0.222541 0.827456 0.280201 0.052 Uiso 1 1 calc R U . . .
C97 C 0.2415(7) 1.0027(6) 0.6059(5) 0.049(4) Uani 1 1 d . . . . .
C98 C 0.1814(9) 1.0206(6) 0.6330(6) 0.064(4) Uani 1 1 d . . . . .
H98 H 0.133563 1.038404 0.622559 0.077 Uiso 1 1 calc R U . . .
C99 C 0.1905(10) 1.0129(8) 0.6748(7) 0.077(6) Uani 1 1 d . . . . .
H99 H 0.148512 1.024756 0.692724 0.093 Uiso 1 1 calc R U . . .
C100 C 0.2594(11) 0.9882(8) 0.6908(5) 0.069(5) Uani 1 1 d . . . . .
H100 H 0.266395 0.985760 0.719749 0.082 Uiso 1 1 calc R U . . .
C101 C 0.3202(10) 0.9664(6) 0.6640(4) 0.054(4) Uani 1 1 d . . . . .
H101 H 0.367164 0.948213 0.675352 0.065 Uiso 1 1 calc R U . . .
C102 C 0.3123(8) 0.9711(6) 0.6216(4) 0.046(3) Uani 1 1 d . . . . .
C104 C 0.2399(8) 1.0108(6) 0.5619(5) 0.048(4) Uani 1 1 d . . . . .
C105 C 0.1804(9) 1.0410(6) 0.5398(5) 0.058(4) Uani 1 1 d . . . . .
H105 H 0.133380 1.054213 0.553529 0.070 Uiso 1 1 calc R U . . .
C106 C 0.1884(8) 1.0521(7) 0.4984(5) 0.059(4) Uani 1 1 d . . . . .
H106 H 0.149400 1.076051 0.483763 0.071 Uiso 1 1 calc R U . . .
C107 C 0.2554(9) 1.0272(7) 0.4780(5) 0.061(4) Uani 1 1 d . . . . .
H107 H 0.262048 1.032887 0.449160 0.073 Uiso 1 1 calc R U . . .
C108 C 0.3111(9) 0.9945(6) 0.5009(5) 0.050(3) Uani 1 1 d . . . . .
H108 H 0.356002 0.976723 0.487384 0.060 Uiso 1 1 calc R U . . .
C110 C 0.2035(9) 0.7188(7) 0.2085(4) 0.056(4) Uani 1 1 d . . . . .
C111 C 0.1400(9) 0.7377(8) 0.1832(5) 0.071(5) Uani 1 1 d . . . . .
H111 H 0.096406 0.709343 0.178921 0.085 Uiso 1 1 calc R U . . .
C112 C 0.1416(10) 0.7990(8) 0.1643(5) 0.073(5) Uani 1 1 d . . . . .
H112 H 0.099817 0.812123 0.146520 0.088 Uiso 1 1 calc R U . . .
C113 C 0.2017(10) 0.8381(8) 0.1714(5) 0.069(5) Uani 1 1 d . . . . .
H113 H 0.202772 0.879211 0.158115 0.083 Uiso 1 1 calc R U . . .
C114 C 0.2646(10) 0.8214(7) 0.1980(4) 0.056(4) Uani 1 1 d . . . . .
H114 H 0.305423 0.852063 0.203336 0.068 Uiso 1 1 calc R U . . .
C116 C 0.2091(8) 0.6559(7) 0.2270(4) 0.050(4) Uani 1 1 d . . . . .
C117 C 0.1576(11) 0.6054(8) 0.2227(5) 0.069(4) Uani 1 1 d . . . . .
H117 H 0.111229 0.611172 0.206575 0.083 Uiso 1 1 calc R U . . .
C118 C 0.1707(10) 0.5472(8) 0.2408(5) 0.073(5) Uani 1 1 d . . . . .
H118 H 0.132954 0.513333 0.237600 0.087 Uiso 1 1 calc R U . . .
C119 C 0.2394(10) 0.5361(7) 0.2641(5) 0.066(4) Uani 1 1 d . . . . .
H119 H 0.250096 0.495203 0.276463 0.079 Uiso 1 1 calc R U . . .
C120 C 0.2913(8) 0.5890(7) 0.2681(4) 0.052(4) Uani 1 1 d . . . . .
H120 H 0.338218 0.583751 0.283896 0.063 Uiso 1 1 calc R U . . .
C121 C 0.5618(9) 0.3165(6) 0.5330(6) 0.059(4) Uani 1 1 d . . . . .
C122 C 0.6261(11) 0.2814(7) 0.5499(6) 0.086(6) Uani 1 1 d . . . . .
H122 H 0.663799 0.261278 0.532317 0.103 Uiso 1 1 calc R U . . .
C123 C 0.6338(11) 0.2767(9) 0.5918(7) 0.093(7) Uani 1 1 d . . . . .
H123 H 0.676297 0.252559 0.603423 0.111 Uiso 1 1 calc R U . . .
C124 C 0.5800(13) 0.3068(9) 0.6169(6) 0.084(6) Uani 1 1 d . . . . .
H124 H 0.585729 0.302424 0.645849 0.101 Uiso 1 1 calc R U . . .
C125 C 0.5161(9) 0.3442(7) 0.6015(6) 0.067(5) Uani 1 1 d . . . . .
H125 H 0.479884 0.364993 0.619587 0.081 Uiso 1 1 calc R U . . .
C126 C 0.5080(10) 0.3498(7) 0.5578(5) 0.061(4) Uani 1 1 d . . . . .
C127 C 0.5487(8) 0.3249(6) 0.4910(5) 0.055(4) Uani 1 1 d . . . . .
C128 C 0.5891(9) 0.2941(7) 0.4579(6) 0.067(5) Uani 1 1 d . . . . .
H128 H 0.627775 0.262126 0.464240 0.081 Uiso 1 1 calc R U . . .
C129 C 0.5746(9) 0.3086(7) 0.4167(6) 0.071(5) Uani 1 1 d . . . . .
H129 H 0.602647 0.287078 0.395317 0.086 Uiso 1 1 calc R U . . .
C130 C 0.5180(9) 0.3555(7) 0.4077(4) 0.054(4) Uani 1 1 d . . . . .
H130 H 0.507982 0.368104 0.380060 0.065 Uiso 1 1 calc R U . . .
C131 C 0.4760(8) 0.3836(6) 0.4402(5) 0.052(4) Uani 1 1 d . . . . .
H131 H 0.436001 0.414460 0.433861 0.063 Uiso 1 1 calc R U . . .
C133 C 0.3140(8) 0.3106(7) 0.5660(5) 0.061(4) Uani 1 1 d . . . . .
C134 C 0.2763(10) 0.2528(7) 0.5765(6) 0.077(4) Uani 1 1 d . . . . .
H134 H 0.245506 0.249772 0.600908 0.092 Uiso 1 1 calc R U . . .
C135 C 0.2847(10) 0.1988(7) 0.5503(6) 0.079(5) Uani 1 1 d . . . . .
H135 H 0.259921 0.158719 0.557017 0.094 Uiso 1 1 calc R U . . .
C136 C 0.3290(10) 0.2044(7) 0.5147(6) 0.075(5) Uani 1 1 d . . . . .
H136 H 0.332384 0.168820 0.496200 0.089 Uiso 1 1 calc R U . . .
C137 C 0.3685(8) 0.2615(5) 0.5061(5) 0.060(4) Uani 1 1 d . . . . .
H137 H 0.400915 0.263909 0.482258 0.072 Uiso 1 1 calc R U . . .
C138 C 0.3619(8) 0.3145(6) 0.5310(5) 0.057(3) Uani 1 1 d . . . . .
C139 C 0.3070(9) 0.3706(7) 0.5903(4) 0.053(4) Uani 1 1 d . . . . .
C140 C 0.2512(11) 0.3790(8) 0.6219(6) 0.079(5) Uani 1 1 d . . . . .
H140 H 0.216985 0.344707 0.630131 0.094 Uiso 1 1 calc R U . . .
C141 C 0.2481(12) 0.4380(9) 0.6403(5) 0.088(6) Uani 1 1 d . . . . .
H141 H 0.210268 0.445581 0.661347 0.106 Uiso 1 1 calc R U . . .
C142 C 0.2989(11) 0.4875(10) 0.6289(5) 0.082(6) Uani 1 1 d . . . . .
H142 H 0.297597 0.528095 0.642826 0.098 Uiso 1 1 calc R U . . .
C143 C 0.3497(10) 0.4776(6) 0.5983(4) 0.057(4) Uani 1 1 d . . . . .
H143 H 0.383125 0.512415 0.590129 0.069 Uiso 1 1 calc R U . . .

loop_
_atom_site_aniso_label
_atom_site_aniso_U_11
_atom_site_aniso_U_22
_atom_site_aniso_U_33
_atom_site_aniso_U_23
_atom_site_aniso_U_13
_atom_site_aniso_U_12
Ir1 0.0343(3) 0.0284(2) 0.0544(3) -0.0066(2) 0.0010(3) 0.0009(2)
Ir2 0.0403(3) 0.0398(3) 0.0457(3) 0.0024(3) -0.0010(3) -0.0008(3)
Ir3 0.0458(3) 0.0298(3) 0.0678(4) 0.0066(3) -0.0122(3) -0.0108(3)
P4 0.053(2) 0.0436(19) 0.061(2) 0.0012(17) 0.0124(18) 0.0088(17)
P11 0.051(2) 0.049(2) 0.063(2) -0.0012(17) -0.0021(18) 0.0095(17)
P18 0.050(3) 0.043(2) 0.086(3) -0.001(2) 0.001(2) -0.0025(18)
F5 0.063(5) 0.045(4) 0.084(6) 0.010(4) 0.019(4) 0.006(4)
F6 0.088(7) 0.067(5) 0.059(5) -0.001(4) 0.013(5) 0.027(5)
F7 0.035(4) 0.065(5) 0.075(5) -0.005(4) 0.001(4) 0.001(4)
F8 0.051(5) 0.054(4) 0.056(5) -0.006(4) 0.005(4) 0.001(4)
F9 0.047(5) 0.049(5) 0.108(7) 0.012(5) 0.020(5) 0.015(4)
F10 0.073(6) 0.045(4) 0.073(5) -0.005(4) 0.010(4) 0.007(4)
F12 0.047(4) 0.065(5) 0.057(5) -0.005(4) -0.001(4) 0.011(4)
F13 0.052(5) 0.051(4) 0.077(5) -0.015(4) -0.004(4) 0.010(4)
F14 0.072(6) 0.053(5) 0.079(6) -0.003(4) 0.009(5) 0.001(4)
F15 0.044(4) 0.063(5) 0.077(6) -0.018(4) -0.004(4) 0.008(4)
F16 0.093(7) 0.074(5) 0.059(5) -0.002(5) -0.001(5) 0.029(6)
F17 0.043(4) 0.081(6) 0.077(6) -0.002(5) 0.011(4) -0.005(4)
F19 0.056(5) 0.050(5) 0.114(7) -0.013(5) -0.006(5) -0.012(4)
F20 0.075(6) 0.067(5) 0.070(5) -0.010(4) 0.012(5) -0.018(5)
F21 0.053(5) 0.043(4) 0.097(6) 0.009(4) 0.001(5) -0.003(4)
F22 0.055(5) 0.048(5) 0.100(7) 0.003(4) 0.001(5) -0.004(4)
F23 0.096(7) 0.060(5) 0.100(7) 0.017(5) -0.023(6) -0.009(6)
F24 0.053(5) 0.046(4) 0.098(6) -0.012(4) 0.009(5) -0.013(4)
N1 0.035(5) 0.027(5) 0.050(6) -0.002(5) -0.008(5) 0.000(4)
N31 0.042(6) 0.045(6) 0.043(6) 0.007(5) -0.002(5) 0.006(5)
N43 0.047(6) 0.018(5) 0.068(7) 0.001(5) -0.004(6) -0.015(4)
N60 0.046(6) 0.040(6) 0.039(6) 0.002(5) -0.008(5) -0.003(5)
N72 0.033(5) 0.032(5) 0.058(7) -0.006(5) 0.000(5) -0.006(5)
N79 0.039(6) 0.033(5) 0.050(6) 0.001(5) -0.004(5) 0.001(5)
N90 0.031(5) 0.026(5) 0.056(7) 0.000(5) -0.006(5) -0.001(4)
N91 0.037(6) 0.048(6) 0.042(6) 0.000(5) 0.002(5) -0.007(5)
N103 0.037(6) 0.032(6) 0.070(8) -0.009(5) 0.004(6) -0.009(5)
N115 0.047(6) 0.046(6) 0.044(7) 0.000(5) 0.009(5) 0.004(5)
N132 0.055(8) 0.030(6) 0.077(9) -0.001(6) -0.016(7) -0.002(5)
N144 0.057(7) 0.042(6) 0.064(7) 0.026(6) -0.027(6) -0.020(5)
C1 0.040(7) 0.040(7) 0.056(8) 0.003(6) -0.019(7) -0.002(6)
C2 0.053(9) 0.053(9) 0.046(8) -0.009(7) 0.009(7) -0.009(7)
C25 0.022(6) 0.037(7) 0.047(7) 0.000(6) 0.015(5) -0.001(5)
C26 0.029(6) 0.018(5) 0.059(8) -0.003(5) 0.001(6) -0.001(5)
C27 0.027(6) 0.038(6) 0.032(6) 0.008(5) -0.006(5) -0.008(5)
C28 0.028(6) 0.030(6) 0.055(8) -0.009(5) -0.011(6) 0.000(5)
C29 0.028(6) 0.025(6) 0.039(7) -0.008(5) 0.003(5) 0.001(5)
C30 0.027(6) 0.032(6) 0.058(8) 0.010(6) 0.010(6) 0.002(5)
C32 0.029(6) 0.030(6) 0.060(8) 0.004(6) -0.002(6) -0.004(5)
C33 0.037(7) 0.030(6) 0.046(7) -0.002(6) -0.010(6) 0.001(6)
C34 0.055(9) 0.049(8) 0.033(7) 0.004(6) -0.004(6) 0.015(7)
C35 0.045(8) 0.057(9) 0.056(9) 0.016(7) 0.006(7) 0.025(7)
C36 0.044(8) 0.047(8) 0.052(8) 0.001(6) 0.016(7) 0.023(7)
C37 0.020(6) 0.035(6) 0.056(8) -0.002(6) 0.000(5) 0.007(5)
C38 0.029(6) 0.025(6) 0.068(9) -0.013(6) -0.004(6) 0.013(5)
C40 0.043(7) 0.021(6) 0.049(8) -0.006(5) 0.005(6) -0.005(5)
C41 0.031(6) 0.034(6) 0.066(8) 0.001(7) -0.003(6) 0.004(6)
C42 0.030(7) 0.016(5) 0.064(8) -0.006(5) 0.009(6) 0.003(5)
C44 0.044(8) 0.023(6) 0.063(9) -0.003(6) -0.005(7) -0.007(6)
C45 0.034(6) 0.018(5) 0.048(7) -0.002(5) 0.004(5) -0.008(5)
C46 0.023(6) 0.040(6) 0.053(8) -0.002(6) -0.012(5) -0.001(5)
C47 0.043(7) 0.026(6) 0.051(7) 0.002(5) -0.012(6) -0.002(5)
C48 0.040(7) 0.046(8) 0.057(9) 0.005(6) -0.020(7) -0.011(6)
C50 0.058(9) 0.045(8) 0.046(8) -0.001(6) 0.018(7) 0.003(7)
C51 0.064(10) 0.062(10) 0.069(11) 0.004(8) 0.008(8) -0.011(8)
C52 0.057(10) 0.078(12) 0.091(13) -0.012(10) 0.041(9) -0.005(9)
C53 0.081(12) 0.078(11) 0.049(9) -0.014(8) 0.000(8) -0.016(10)
C54 0.055(9) 0.055(8) 0.045(8) -0.003(7) -0.014(7) 0.006(8)
C55 0.041(8) 0.048(8) 0.068(10) 0.011(7) 0.001(7) -0.011(7)
C56 0.062(10) 0.063(10) 0.055(9) 0.009(8) 0.007(8) 0.002(8)
C57 0.066(10) 0.058(9) 0.061(9) 0.017(8) 0.004(8) -0.006(8)
C58 0.081(12) 0.045(8) 0.070(10) 0.001(7) 0.002(9) -0.011(8)
C59 0.061(10) 0.042(7) 0.039(7) -0.002(6) 0.004(6) -0.007(7)
C61 0.036(7) 0.032(6) 0.050(8) -0.014(6) 0.020(6) -0.008(6)
C62 0.041(8) 0.040(7) 0.065(9) -0.004(7) 0.011(6) -0.006(7)
C63 0.044(9) 0.046(8) 0.086(12) -0.020(8) 0.015(8) -0.018(7)
C64 0.062(10) 0.041(8) 0.070(11) -0.006(7) 0.015(9) -0.006(7)
C65 0.060(9) 0.020(5) 0.058(8) -0.014(6) 0.007(7) -0.007(6)
C66 0.031(7) 0.037(7) 0.051(8) -0.013(6) 0.004(6) 0.014(6)
C67 0.048(8) 0.036(7) 0.044(7) 0.000(6) 0.004(6) -0.004(7)
C68 0.055(9) 0.039(7) 0.060(9) -0.007(6) -0.013(7) -0.009(7)
C69 0.050(9) 0.059(9) 0.078(11) -0.015(8) -0.008(8) 0.002(8)
C70 0.067(10) 0.038(8) 0.079(11) -0.008(7) -0.006(9) -0.006(8)
C71 0.031(7) 0.035(7) 0.066(9) -0.005(6) 0.000(6) 0.008(6)
C73 0.017(5) 0.028(6) 0.073(9) 0.002(6) -0.006(6) -0.001(5)
C74 0.035(6) 0.036(6) 0.038(7) 0.003(6) 0.009(6) 0.003(5)
C75 0.022(5) 0.036(6) 0.038(6) 0.003(5) 0.004(5) 0.002(5)
C76 0.024(6) 0.025(6) 0.058(8) -0.004(5) 0.001(6) -0.002(5)
C77 0.024(6) 0.028(6) 0.059(8) -0.004(6) 0.006(5) -0.001(5)
C78 0.036(7) 0.041(7) 0.036(7) -0.001(6) -0.001(5) 0.002(6)
C80 0.039(7) 0.028(6) 0.055(8) -0.007(6) 0.002(6) -0.013(6)
C81 0.025(6) 0.045(7) 0.050(7) 0.006(6) 0.002(6) 0.001(5)
C82 0.032(7) 0.044(8) 0.046(8) 0.001(6) 0.002(6) -0.009(6)
C83 0.038(7) 0.044(8) 0.051(8) -0.009(6) -0.009(6) -0.008(6)
C84 0.055(8) 0.031(6) 0.053(8) 0.001(6) -0.007(7) -0.015(6)
C85 0.026(6) 0.024(5) 0.052(8) -0.006(5) -0.011(6) 0.000(5)
C86 0.027(6) 0.032(6) 0.049(7) -0.007(6) -0.003(5) 0.000(5)
C87 0.046(8) 0.033(7) 0.050(8) -0.006(6) -0.004(6) -0.006(6)
C88 0.043(8) 0.044(7) 0.056(8) 0.001(7) 0.005(6) -0.002(7)
C89 0.023(6) 0.036(7) 0.056(8) -0.004(6) -0.002(6) -0.007(5)
C92 0.033(7) 0.029(6) 0.059(8) 0.000(6) -0.002(6) 0.002(6)
C93 0.034(7) 0.048(8) 0.050(8) -0.004(6) 0.003(6) -0.002(6)
C94 0.034(7) 0.043(7) 0.057(8) -0.011(6) -0.011(6) 0.003(6)
C95 0.078(12) 0.052(9) 0.055(9) -0.002(7) -0.009(8) 0.015(8)
C96 0.047(8) 0.039(7) 0.045(8) 0.016(6) 0.011(6) 0.014(6)
C97 0.027(7) 0.035(7) 0.084(11) -0.003(7) 0.013(7) 0.007(6)
C98 0.058(10) 0.030(7) 0.104(14) -0.026(8) 0.007(9) -0.007(7)
C99 0.058(11) 0.057(10) 0.117(16) -0.030(11) 0.036(11) -0.017(9)
C100 0.078(13) 0.064(10) 0.063(10) -0.008(8) 0.017(9) 0.002(10)
C101 0.077(11) 0.040(7) 0.046(8) -0.005(6) 0.014(7) 0.001(7)
C102 0.048(8) 0.022(6) 0.069(10) -0.009(6) 0.000(7) -0.013(6)
C104 0.032(7) 0.019(6) 0.093(12) -0.014(7) -0.007(7) 0.003(5)
C105 0.052(9) 0.038(8) 0.086(12) -0.020(7) -0.011(8) -0.007(7)
C106 0.041(8) 0.050(8) 0.087(12) -0.022(8) -0.021(8) 0.022(7)
C107 0.064(10) 0.052(8) 0.068(10) -0.013(8) -0.018(9) 0.004(8)
C108 0.051(9) 0.040(7) 0.060(9) 0.000(7) -0.006(7) 0.003(7)
C110 0.060(10) 0.060(9) 0.049(8) 0.005(7) 0.001(7) -0.007(8)
C111 0.041(9) 0.068(10) 0.104(13) -0.011(10) -0.022(8) -0.009(8)
C112 0.051(10) 0.077(11) 0.092(12) 0.028(9) -0.035(9) 0.010(9)
C113 0.072(12) 0.054(9) 0.081(12) 0.016(9) -0.016(9) -0.003(9)
C114 0.073(11) 0.036(7) 0.060(9) 0.008(7) -0.013(8) 0.004(7)
C116 0.040(8) 0.055(8) 0.055(8) -0.016(7) -0.003(7) -0.021(7)
C117 0.073(11) 0.072(11) 0.063(10) 0.009(8) -0.008(9) -0.022(10)
C118 0.074(11) 0.061(10) 0.084(11) 0.004(9) -0.013(9) -0.037(9)
C119 0.072(11) 0.042(8) 0.083(12) 0.011(8) 0.011(9) -0.010(8)
C120 0.046(8) 0.049(8) 0.062(9) 0.003(7) 0.008(7) -0.002(7)
C121 0.046(9) 0.030(7) 0.100(13) 0.016(8) -0.008(9) -0.009(6)
C122 0.075(12) 0.042(9) 0.140(17) 0.042(10) -0.030(11) -0.015(9)
C123 0.074(13) 0.070(12) 0.133(17) 0.075(12) -0.043(12) -0.017(10)
C124 0.087(14) 0.069(12) 0.097(14) 0.040(11) -0.035(12) -0.027(11)
C125 0.058(10) 0.046(9) 0.097(13) 0.031(9) -0.026(9) -0.031(8)
C126 0.077(12) 0.037(8) 0.069(10) 0.010(7) -0.022(9) -0.032(8)
C127 0.041(8) 0.025(7) 0.099(13) 0.001(7) -0.003(8) 0.002(6)
C128 0.043(9) 0.042(8) 0.117(14) -0.010(9) -0.017(9) 0.008(7)
C129 0.043(8) 0.053(9) 0.118(15) -0.022(10) 0.003(10) -0.001(8)
C130 0.051(9) 0.058(9) 0.054(9) -0.009(7) -0.003(7) 0.006(8)
C131 0.034(7) 0.025(7) 0.098(12) -0.010(7) -0.018(8) -0.004(6)
C133 0.037(7) 0.042(7) 0.102(10) 0.015(7) -0.024(6) -0.005(6)
C134 0.057(9) 0.043(7) 0.130(13) 0.021(7) -0.020(9) -0.014(7)
C135 0.056(10) 0.034(7) 0.146(14) 0.021(7) -0.024(9) -0.014(7)
C136 0.062(11) 0.030(6) 0.132(13) 0.006(8) -0.025(8) -0.005(6)
C137 0.051(9) 0.020(6) 0.108(10) -0.005(6) -0.031(7) -0.013(5)
C138 0.040(8) 0.033(6) 0.097(10) 0.005(6) -0.024(6) -0.013(6)
C139 0.065(10) 0.045(8) 0.051(9) 0.010(7) -0.009(7) -0.015(7)
C140 0.091(14) 0.045(9) 0.101(14) 0.019(9) 0.006(11) -0.034(9)
C141 0.118(16) 0.068(11) 0.079(12) 0.010(10) 0.040(11) -0.031(12)
C142 0.077(12) 0.095(13) 0.073(12) 0.003(10) 0.021(10) -0.040(11)
C143 0.072(10) 0.040(8) 0.060(9) 0.001(7) 0.013(9) -0.022(8)

loop_
_atom_type_symbol
_atom_type_description
_atom_type_scat_dispersion_real
_atom_type_scat_dispersion_imag
_atom_type_scat_source
C C 0.0181 0.0091 'International Tables Vol C Tables 4.2.6.8 and 6.1.1.4'
H H 0.0000 0.0000 'International Tables Vol C Tables 4.2.6.8 and 6.1.1.4'
F F 0.0727 0.0534 'International Tables Vol C Tables 4.2.6.8 and 6.1.1.4'
Ir Ir -4.7710 6.5667 'International Tables Vol C Tables 4.2.6.8 and 6.1.1.4'
N N 0.0311 0.0180 'International Tables Vol C Tables 4.2.6.8 and 6.1.1.4'
P P 0.2955 0.4335 'International Tables Vol C Tables 4.2.6.8 and 6.1.1.4'

loop_
_geom_angle_atom_site_label_1
_geom_angle_atom_site_label_2
_geom_angle_atom_site_label_3
_geom_angle
_geom_angle_site_symmetry_1
_geom_angle_site_symmetry_3
_geom_angle_publ_flag
C66 Ir1 C102 86.9(5) . . ?
C66 Ir1 N72 81.0(4) . . ?
C102 Ir1 N72 94.7(5) . . ?
C66 Ir1 N103 95.0(4) . . ?
C102 Ir1 N103 80.5(5) . . ?
N72 Ir1 N103 174.0(4) . . ?
C66 Ir1 N1 91.6(4) . . ?
C102 Ir1 N1 177.9(4) . . ?
N72 Ir1 N1 86.6(4) . . ?
N103 Ir1 N1 98.1(4) . . ?
C66 Ir1 N90 174.6(4) . . ?
C102 Ir1 N90 88.0(4) . . ?
N72 Ir1 N90 97.7(4) . . ?
N103 Ir1 N90 85.9(4) . . ?
N1 Ir1 N90 93.5(4) . . ?
C1 Ir2 C2 87.1(5) . . ?
C1 Ir2 N115 96.8(5) . . ?
C2 Ir2 N115 80.3(5) . . ?
C1 Ir2 N60 80.1(5) . . ?
C2 Ir2 N60 93.7(5) . . ?
N115 Ir2 N60 173.3(4) . . ?
C1 Ir2 N91 177.5(5) . . ?
C2 Ir2 N91 91.6(5) . . ?
N115 Ir2 N91 85.1(4) . . ?
N60 Ir2 N91 97.9(4) . . ?
C1 Ir2 N31 89.2(4) . . ?
C2 Ir2 N31 176.2(5) . . ?
N115 Ir2 N31 99.6(4) . . ?
N60 Ir2 N31 86.3(4) . . ?
N91 Ir2 N31 92.1(4) . . ?
N144 Ir3 C126 96.6(6) . . ?
N144 Ir3 N132 172.4(4) . . ?
C126 Ir3 N132 79.2(6) . . ?
N144 Ir3 C138 81.0(6) . . ?
C126 Ir3 C138 83.7(5) . . ?
N132 Ir3 C138 92.2(6) . . ?
N144 Ir3 N79 85.1(4) . . ?
C126 Ir3 N79 175.6(5) . . ?
N132 Ir3 N79 98.7(4) . . ?
C138 Ir3 N79 92.5(4) . . ?
N144 Ir3 N43 96.6(4) . . ?
C126 Ir3 N43 91.4(5) . . ?
N132 Ir3 N43 89.9(4) . . ?
C138 Ir3 N43 174.2(5) . . ?
N79 Ir3 N43 92.5(4) . . ?
F8 P4 F5 89.7(4) . . ?
F8 P4 F6 179.9(6) . . ?
F5 P4 F6 90.1(5) . . ?
F8 P4 F9 90.3(5) . . ?
F5 P4 F9 90.4(5) . . ?
F6 P4 F9 89.6(5) . . ?
F8 P4 F7 90.7(4) . . ?
F5 P4 F7 90.0(5) . . ?
F6 P4 F7 89.4(5) . . ?
F9 P4 F7 178.9(6) . . ?
F8 P4 F10 91.2(4) . . ?
F5 P4 F10 178.5(6) . . ?
F6 P4 F10 88.9(4) . . ?
F9 P4 F10 90.7(5) . . ?
F7 P4 F10 88.9(5) . . ?
F17 P11 F14 91.3(5) . . ?
F17 P11 F16 90.0(5) . . ?
F14 P11 F16 90.6(5) . . ?
F17 P11 F13 88.7(5) . . ?
F14 P11 F13 179.5(5) . . ?
F16 P11 F13 88.9(5) . . ?
F17 P11 F12 91.8(5) . . ?
F14 P11 F12 90.2(4) . . ?
F16 P11 F12 178.0(6) . . ?
F13 P11 F12 90.3(4) . . ?
F17 P11 F15 178.2(5) . . ?
F14 P11 F15 90.3(5) . . ?
F16 P11 F15 89.3(5) . . ?
F13 P11 F15 89.6(5) . . ?
F12 P11 F15 88.9(4) . . ?
F22 P18 F23 88.8(5) . . ?
F22 P18 F19 178.2(6) . . ?
F23 P18 F19 89.5(5) . . ?
F22 P18 F21 92.4(5) . . ?
F23 P18 F21 178.7(6) . . ?
F19 P18 F21 89.3(5) . . ?
F22 P18 F24 89.1(5) . . ?
F23 P18 F24 91.2(5) . . ?
F19 P18 F24 91.4(5) . . ?
F21 P18 F24 88.4(5) . . ?
F22 P18 F20 90.4(5) . . ?
F23 P18 F20 90.2(5) . . ?
F19 P18 F20 89.1(5) . . ?
F21 P18 F20 90.2(5) . . ?
F24 P18 F20 178.5(6) . . ?
C40 N1 C38 117.6(11) . . ?
C40 N1 Ir1 118.0(7) . . ?
C38 N1 Ir1 124.0(9) . . ?
C32 N31 C36 119.0(11) . . ?
C32 N31 Ir2 124.8(8) . . ?
C36 N31 Ir2 116.2(9) . . ?
C48 N43 C44 118.5(10) . . ?
C48 N43 Ir3 117.1(8) . . ?
C44 N43 Ir3 124.3(9) . . ?
C59 N60 C55 119.3(11) . . ?
C59 N60 Ir2 124.2(9) . . ?
C55 N60 Ir2 116.3(8) . . ?
C71 N72 C67 119.5(11) . . ?
C71 N72 Ir1 125.4(9) . . ?
C67 N72 Ir1 115.1(8) . . ?
C80 N79 C84 116.2(11) . . ?
C80 N79 Ir3 125.6(8) . . ?
C84 N79 Ir3 118.2(8) . . ?
C85 N90 C89 118.5(10) . . ?
C85 N90 Ir1 124.2(8) . . ?
C89 N90 Ir1 117.2(8) . . ?
C92 N91 C96 116.9(10) . . ?
C92 N91 Ir2 125.2(8) . . ?
C96 N91 Ir2 117.9(8) . . ?
C108 N103 C104 121.2(13) . . ?
C108 N103 Ir1 124.1(9) . . ?
C104 N103 Ir1 114.6(10) . . ?
C120 N115 C116 120.5(12) . . ?
C120 N115 Ir2 124.8(10) . . ?
C116 N115 Ir2 114.7(9) . . ?
C131 N132 C127 120.5(13) . . ?
C131 N132 Ir3 125.4(10) . . ?
C127 N132 Ir3 113.9(10) . . ?
C139 N144 C143 116.5(13) . . ?
C139 N144 Ir3 116.6(9) . . ?
C143 N144 Ir3 126.7(9) . . ?
C54 C1 C50 117.5(13) . . ?
C54 C1 Ir2 127.4(11) . . ?
C50 C1 Ir2 114.8(9) . . ?
C114 C2 C110 118.1(14) . . ?
C114 C2 Ir2 128.2(12) . . ?
C110 C2 Ir2 113.6(10) . . ?
C30 C25 C26 117.4(11) . . ?
C30 C25 C33 123.7(11) . . ?
C26 C25 C33 118.9(10) . . ?
C27 C26 C25 121.7(10) . . ?
C27 C26 H26 119.2 . . ?
C25 C26 H26 119.2 . . ?
C26 C27 C28 118.6(10) . . ?
C26 C27 C45 123.0(10) . . ?
C28 C27 C45 118.5(10) . . ?
C29 C28 C27 121.8(11) . . ?
C29 C28 H28 119.1 . . ?
C27 C28 H28 119.1 . . ?
C30 C29 C28 117.3(10) . . ?
C30 C29 C37 119.4(10) . . ?
C28 C29 C37 123.2(10) . . ?
C29 C30 C25 123.3(11) . . ?
C29 C30 H30 118.4 . . ?
C25 C30 H30 118.4 . . ?
N31 C32 C33 123.7(12) . . ?
N31 C32 H32 118.1 . . ?
C33 C32 H32 118.1 . . ?
C34 C33 C32 116.3(11) . . ?
C34 C33 C25 120.3(11) . . ?
C32 C33 C25 123.1(11) . . ?
C35 C34 C33 120.4(12) . . ?
C35 C34 H34 119.8 . . ?
C33 C34 H34 119.8 . . ?
C34 C35 C36 120.1(12) . . ?
C34 C35 H35 119.9 . . ?
C36 C35 H35 119.9 . . ?
N31 C36 C35 120.3(13) . . ?
N31 C36 H36 119.8 . . ?
C35 C36 H36 119.8 . . ?
C42 C37 C38 115.2(11) . . ?
C42 C37 C29 123.2(11) . . ?
C38 C37 C29 121.5(11) . . ?
N1 C38 C37 123.9(12) . . ?
N1 C38 H38 118.1 . . ?
C37 C38 H38 118.1 . . ?
N1 C40 C41 122.6(11) . . ?
N1 C40 H40 118.7 . . ?
C41 C40 H40 118.7 . . ?
C42 C41 C40 118.7(12) . . ?
C42 C41 H41 120.7 . . ?
C40 C41 H41 120.7 . . ?
C41 C42 C37 121.9(12) . . ?
C41 C42 H42 119.1 . . ?
C37 C42 H42 119.1 . . ?
N43 C44 C45 122.6(12) . . ?
N43 C44 H44 118.7 . . ?
C45 C44 H44 118.7 . . ?
C46 C45 C44 116.7(11) . . ?
C46 C45 C27 121.7(10) . . ?
C44 C45 C27 121.5(11) . . ?
C47 C46 C45 119.7(11) . . ?
C47 C46 H46 120.2 . . ?
C45 C46 H46 120.2 . . ?
C48 C47 C46 119.9(11) . . ?
C48 C47 H47 120.1 . . ?
C46 C47 H47 120.1 . . ?
N43 C48 C47 122.2(12) . . ?
N43 C48 H48 118.9 . . ?
C47 C48 H48 118.9 . . ?
C51 C50 C1 121.0(13) . . ?
C51 C50 C55 122.4(13) . . ?
C1 C50 C55 116.6(12) . . ?
C52 C51 C50 119.9(15) . . ?
C52 C51 H51 120.1 . . ?
C50 C51 H51 120.1 . . ?
C53 C52 C51 122.5(14) . . ?
C53 C52 H52 118.7 . . ?
C51 C52 H52 118.7 . . ?
C52 C53 C54 118.1(14) . . ?
C52 C53 H53 121.0 . . ?
C54 C53 H53 121.0 . . ?
C1 C54 C53 121.0(14) . . ?
C1 C54 H54 119.5 . . ?
C53 C54 H54 119.5 . . ?
C56 C55 N60 120.1(14) . . ?
C56 C55 C50 127.9(14) . . ?
N60 C55 C50 112.0(11) . . ?
C55 C56 C57 122.3(15) . . ?
C55 C56 H56 118.8 . . ?
C57 C56 H56 118.8 . . ?
C58 C57 C56 117.7(14) . . ?
C58 C57 H57 121.2 . . ?
C56 C57 H57 121.2 . . ?
C57 C58 C59 118.8(14) . . ?
C57 C58 H58 120.6 . . ?
C59 C58 H58 120.6 . . ?
N60 C59 C58 121.7(13) . . ?
N60 C59 H59 119.1 . . ?
C58 C59 H59 119.1 . . ?
C62 C61 C66 119.4(12) . . ?
C62 C61 C67 125.0(13) . . ?
C66 C61 C67 115.6(11) . . ?
C63 C62 C61 120.5(14) . . ?
C63 C62 H62 119.8 . . ?
C61 C62 H62 119.8 . . ?
C62 C63 C64 121.4(13) . . ?
C62 C63 H63 119.3 . . ?
C64 C63 H63 119.3 . . ?
C63 C64 C65 120.1(14) . . ?
C63 C64 H64 120.0 . . ?
C65 C64 H64 120.0 . . ?
C64 C65 C66 120.7(13) . . ?
C64 C65 H65 119.7 . . ?
C66 C65 H65 119.7 . . ?
C65 C66 C61 117.9(12) . . ?
C65 C66 Ir1 128.3(10) . . ?
C61 C66 Ir1 113.8(9) . . ?
C68 C67 N72 120.2(12) . . ?
C68 C67 C61 125.3(12) . . ?
N72 C67 C61 114.5(11) . . ?
C67 C68 C69 119.9(13) . . ?
C67 C68 H68 120.0 . . ?
C69 C68 H68 120.0 . . ?
C70 C69 C68 118.8(15) . . ?
C70 C69 H69 120.6 . . ?
C68 C69 H69 120.6 . . ?
C71 C70 C69 119.9(14) . . ?
C71 C70 H70 120.0 . . ?
C69 C70 H70 120.0 . . ?
N72 C71 C70 121.6(13) . . ?
N72 C71 H71 119.2 . . ?
C70 C71 H71 119.2 . . ?
C78 C73 C74 118.9(11) . . ?
C78 C73 C81 121.5(12) . . ?
C74 C73 C81 119.6(11) . . ?
C75 C74 C73 121.3(11) . . ?
C75 C74 H74 119.4 . . ?
C73 C74 H74 119.4 . . ?
C74 C75 C76 117.6(11) . . ?
C74 C75 C93 122.2(11) . . ?
C76 C75 C93 120.2(11) . . ?
C77 C76 C75 123.0(11) . . ?
C77 C76 H76 118.5 . . ?
C75 C76 H76 118.5 . . ?
C76 C77 C78 118.0(11) . . ?
C76 C77 C86 124.1(10) . . ?
C78 C77 C86 117.9(11) . . ?
C73 C78 C77 121.2(11) . . ?
C73 C78 H78 119.4 . . ?
C77 C78 H78 119.4 . . ?
N79 C80 C81 124.1(12) . . ?
N79 C80 H80 118.0 . . ?
C81 C80 H80 118.0 . . ?
C80 C81 C82 117.1(11) . . ?
C80 C81 C73 121.6(11) . . ?
C82 C81 C73 121.0(11) . . ?
C83 C82 C81 118.3(12) . . ?
C83 C82 H82 120.9 . . ?
C81 C82 H82 120.9 . . ?
C84 C83 C82 120.6(12) . . ?
C84 C83 H83 119.7 . . ?
C82 C83 H83 119.7 . . ?
C83 C84 N79 123.5(12) . . ?
C83 C84 H84 118.2 . . ?
N79 C84 H84 118.2 . . ?
N90 C85 C86 122.5(12) . . ?
N90 C85 H85 118.8 . . ?
C86 C85 H85 118.8 . . ?
C87 C86 C85 116.5(11) . . ?
C87 C86 C77 120.0(10) . . ?
C85 C86 C77 123.5(11) . . ?
C88 C87 C86 120.3(12) . . ?
C88 C87 H87 119.8 . . ?
C86 C87 H87 119.8 . . ?
C89 C88 C87 118.4(12) . . ?
C89 C88 H88 120.8 . . ?
C87 C88 H88 120.8 . . ?
N90 C89 C88 123.4(12) . . ?
N90 C89 H89 118.3 . . ?
C88 C89 H89 118.3 . . ?
N91 C92 C93 124.4(12) . . ?
N91 C92 H92 117.8 . . ?
C93 C92 H92 117.8 . . ?
C92 C93 C94 117.6(12) . . ?
C92 C93 C75 123.3(12) . . ?
C94 C93 C75 118.9(11) . . ?
C93 C94 C95 119.3(13) . . ?
C93 C94 H94 120.4 . . ?
C95 C94 H94 120.4 . . ?
C96 C95 C94 118.0(13) . . ?
C96 C95 H95 121.0 . . ?
C94 C95 H95 121.0 . . ?
C95 C96 N91 123.4(12) . . ?
C95 C96 H96 118.3 . . ?
N91 C96 H96 118.3 . . ?
C98 C97 C104 125.7(14) . . ?
C98 C97 C102 119.7(15) . . ?
C104 C97 C102 114.6(12) . . ?
C99 C98 C97 120.9(16) . . ?
C99 C98 H98 119.6 . . ?
C97 C98 H98 119.6 . . ?
C98 C99 C100 120.8(15) . . ?
C98 C99 H99 119.6 . . ?
C100 C99 H99 119.6 . . ?
C99 C100 C101 119.9(16) . . ?
C99 C100 H100 120.1 . . ?
C101 C100 H100 120.1 . . ?
C102 C101 C100 121.1(15) . . ?
C102 C101 H101 119.4 . . ?
C100 C101 H101 119.4 . . ?
C101 C102 C97 117.3(13) . . ?
C101 C102 Ir1 128.6(11) . . ?
C97 C102 Ir1 114.1(10) . . ?
N103 C104 C105 118.5(15) . . ?
N103 C104 C97 115.9(12) . . ?
C105 C104 C97 125.6(13) . . ?
C106 C105 C104 120.9(15) . . ?
C106 C105 H105 119.6 . . ?
C104 C105 H105 119.6 . . ?
C105 C106 C107 118.7(14) . . ?
C105 C106 H106 120.6 . . ?
C107 C106 H106 120.6 . . ?
C108 C107 C106 118.1(15) . . ?
C108 C107 H107 121.0 . . ?
C106 C107 H107 121.0 . . ?
N103 C108 C107 122.3(15) . . ?
N103 C108 H108 118.8 . . ?
C107 C108 H108 118.8 . . ?
C111 C110 C2 120.1(14) . . ?
C111 C110 C116 123.2(14) . . ?
C2 C110 C116 116.7(13) . . ?
C112 C111 C110 119.4(14) . . ?
C112 C111 H111 120.3 . . ?
C110 C111 H111 120.3 . . ?
C113 C112 C111 119.2(14) . . ?
C113 C112 H112 120.4 . . ?
C111 C112 H112 120.4 . . ?
C112 C113 C114 122.6(14) . . ?
C112 C113 H113 118.7 . . ?
C114 C113 H113 118.7 . . ?
C2 C114 C113 120.5(15) . . ?
C2 C114 H114 119.8 . . ?
C113 C114 H114 119.8 . . ?
C117 C116 N115 118.3(14) . . ?
C117 C116 C110 127.3(14) . . ?
N115 C116 C110 114.4(12) . . ?
C118 C117 C116 121.9(16) . . ?
C118 C117 H117 119.1 . . ?
C116 C117 H117 119.1 . . ?
C117 C118 C119 120.9(14) . . ?
C117 C118 H118 119.5 . . ?
C119 C118 H118 119.5 . . ?
C118 C119 C120 116.0(13) . . ?
C118 C119 H119 122.0 . . ?
C120 C119 H119 122.0 . . ?
N115 C120 C119 122.4(14) . . ?
N115 C120 H120 118.8 . . ?
C119 C120 H120 118.8 . . ?
C127 C121 C126 113.7(13) . . ?
C127 C121 C122 124.4(17) . . ?
C126 C121 C122 121.7(17) . . ?
C123 C122 C121 119.6(19) . . ?
C123 C122 H122 120.2 . . ?
C121 C122 H122 120.2 . . ?
C124 C123 C122 119.7(17) . . ?
C124 C123 H123 120.1 . . ?
C122 C123 H123 120.1 . . ?
C123 C124 C125 122.8(18) . . ?
C123 C124 H124 118.6 . . ?
C125 C124 H124 118.6 . . ?
C124 C125 C126 117.9(18) . . ?
C124 C125 H125 121.1 . . ?
C126 C125 H125 121.1 . . ?
C121 C126 C125 118.2(16) . . ?
C121 C126 Ir3 116.1(11) . . ?
C125 C126 Ir3 125.7(14) . . ?
C121 C127 N132 116.3(14) . . ?
C121 C127 C128 127.5(14) . . ?
N132 C127 C128 116.2(15) . . ?
C129 C128 C127 123.2(14) . . ?
C129 C128 H128 118.4 . . ?
C127 C128 H128 118.4 . . ?
C130 C129 C128 118.1(15) . . ?
C130 C129 H129 121.0 . . ?
C128 C129 H129 121.0 . . ?
C129 C130 C131 118.5(15) . . ?
C129 C130 H130 120.7 . . ?
C131 C130 H130 120.7 . . ?
N132 C131 C130 123.4(13) . . ?
N132 C131 H131 118.3 . . ?
C130 C131 H131 118.3 . . ?
C134 C133 C138 120.8(16) . . ?
C134 C133 C139 123.4(16) . . ?
C138 C133 C139 115.8(13) . . ?
C133 C134 C135 118.8(18) . . ?
C133 C134 H134 120.6 . . ?
C135 C134 H134 120.6 . . ?
C136 C135 C134 119.6(15) . . ?
C136 C135 H135 120.2 . . ?
C134 C135 H135 120.2 . . ?
C137 C136 C135 120.2(16) . . ?
C137 C136 H136 119.9 . . ?
C135 C136 H136 119.9 . . ?
C138 C137 C136 121.5(16) . . ?
C138 C137 H137 119.3 . . ?
C136 C137 H137 119.3 . . ?
C137 C138 C133 119.0(13) . . ?
C137 C138 Ir3 128.6(12) . . ?
C133 C138 Ir3 112.2(10) . . ?
N144 C139 C140 122.6(13) . . ?
N144 C139 C133 113.9(13) . . ?
C140 C139 C133 123.4(13) . . ?
C141 C140 C139 117.3(14) . . ?
C141 C140 H140 121.4 . . ?
C139 C140 H140 121.4 . . ?
C140 C141 C142 121.4(17) . . ?
C140 C141 H141 119.3 . . ?
C142 C141 H141 119.3 . . ?
C143 C142 C141 119.1(17) . . ?
C143 C142 H142 120.5 . . ?
C141 C142 H142 120.5 . . ?
C142 C143 N144 123.1(14) . . ?
C142 C143 H143 118.5 . . ?
N144 C143 H143 118.5 . . ?

loop_
_geom_bond_atom_site_label_1
_geom_bond_atom_site_label_2
_geom_bond_distance
_geom_bond_site_symmetry_2
_geom_bond_publ_flag
Ir1 C66 2.012(13) . ?
Ir1 C102 2.017(14) . ?
Ir1 N72 2.060(10) . ?
Ir1 N103 2.074(12) . ?
Ir1 N1 2.225(10) . ?
Ir1 N90 2.237(9) . ?
Ir2 C1 1.988(14) . ?
Ir2 C2 2.031(15) . ?
Ir2 N115 2.066(11) . ?
Ir2 N60 2.067(10) . ?
Ir2 N91 2.207(10) . ?
Ir2 N31 2.234(10) . ?
Ir3 N144 2.005(13) . ?
Ir3 C126 2.017(17) . ?
Ir3 N132 2.026(13) . ?
Ir3 C138 2.051(12) . ?
Ir3 N79 2.216(10) . ?
Ir3 N43 2.222(9) . ?
P4 F8 1.578(8) . ?
P4 F5 1.583(8) . ?
P4 F6 1.594(9) . ?
P4 F9 1.595(9) . ?
P4 F7 1.605(9) . ?
P4 F10 1.606(8) . ?
P11 F17 1.591(9) . ?
P11 F14 1.595(9) . ?
P11 F16 1.595(9) . ?
P11 F13 1.598(8) . ?
P11 F12 1.605(8) . ?
P11 F15 1.609(9) . ?
P18 F22 1.566(10) . ?
P18 F23 1.591(9) . ?
P18 F19 1.600(9) . ?
P18 F21 1.609(9) . ?
P18 F24 1.612(9) . ?
P18 F20 1.614(9) . ?
N1 C40 1.336(14) . ?
N1 C38 1.339(14) . ?
N31 C32 1.334(15) . ?
N31 C36 1.359(15) . ?
N43 C48 1.348(16) . ?
N43 C44 1.348(16) . ?
N60 C59 1.324(15) . ?
N60 C55 1.378(17) . ?
N72 C71 1.335(16) . ?
N72 C67 1.374(16) . ?
N79 C80 1.347(15) . ?
N79 C84 1.370(15) . ?
N90 C85 1.330(15) . ?
N90 C89 1.336(15) . ?
N91 C92 1.353(15) . ?
N91 C96 1.376(15) . ?
N103 C108 1.313(17) . ?
N103 C104 1.373(17) . ?
N115 C120 1.334(16) . ?
N115 C116 1.392(17) . ?
N132 C131 1.348(18) . ?
N132 C127 1.400(17) . ?
N144 C139 1.358(16) . ?
N144 C143 1.386(17) . ?
C1 C54 1.411(17) . ?
C1 C50 1.414(19) . ?
C2 C114 1.354(19) . ?
C2 C110 1.418(19) . ?
C25 C30 1.397(16) . ?
C25 C26 1.423(16) . ?
C25 C33 1.478(17) . ?
C26 C27 1.370(16) . ?
C26 H26 0.9500 . ?
C27 C28 1.422(16) . ?
C27 C45 1.453(15) . ?
C28 C29 1.401(16) . ?
C28 H28 0.9500 . ?
C29 C30 1.386(16) . ?
C29 C37 1.466(15) . ?
C30 H30 0.9500 . ?
C32 C33 1.413(16) . ?
C32 H32 0.9500 . ?
C33 C34 1.408(17) . ?
C34 C35 1.354(17) . ?
C34 H34 0.9500 . ?
C35 C36 1.416(18) . ?
C35 H35 0.9500 . ?
C36 H36 0.9500 . ?
C37 C42 1.377(16) . ?
C37 C38 1.411(17) . ?
C38 H38 0.9500 . ?
C40 C41 1.377(17) . ?
C40 H40 0.9500 . ?
C41 C42 1.358(16) . ?
C41 H41 0.9500 . ?
C42 H42 0.9500 . ?
C44 C45 1.408(15) . ?
C44 H44 0.9500 . ?
C45 C46 1.403(16) . ?
C46 C47 1.377(16) . ?
C46 H46 0.9500 . ?
C47 C48 1.362(16) . ?
C47 H47 0.9500 . ?
C48 H48 0.9500 . ?
C50 C51 1.40(2) . ?
C50 C55 1.457(19) . ?
C51 C52 1.39(2) . ?
C51 H51 0.9500 . ?
C52 C53 1.36(2) . ?
C52 H52 0.9500 . ?
C53 C54 1.45(2) . ?
C53 H53 0.9500 . ?
C54 H54 0.9500 . ?
C55 C56 1.33(2) . ?
C56 C57 1.38(2) . ?
C56 H56 0.9500 . ?
C57 C58 1.38(2) . ?
C57 H57 0.9500 . ?
C58 C59 1.404(18) . ?
C58 H58 0.9500 . ?
C59 H59 0.9500 . ?
C61 C62 1.394(17) . ?
C61 C66 1.432(18) . ?
C61 C67 1.457(18) . ?
C62 C63 1.36(2) . ?
C62 H62 0.9500 . ?
C63 C64 1.37(2) . ?
C63 H63 0.9500 . ?
C64 C65 1.385(18) . ?
C64 H64 0.9500 . ?
C65 C66 1.397(17) . ?
C65 H65 0.9500 . ?
C67 C68 1.372(19) . ?
C68 C69 1.383(19) . ?
C68 H68 0.9500 . ?
C69 C70 1.37(2) . ?
C69 H69 0.9500 . ?
C70 C71 1.365(19) . ?
C70 H70 0.9500 . ?
C71 H71 0.9500 . ?
C73 C78 1.396(17) . ?
C73 C74 1.407(17) . ?
C73 C81 1.485(17) . ?
C74 C75 1.394(15) . ?
C74 H74 0.9500 . ?
C75 C76 1.399(16) . ?
C75 C93 1.464(17) . ?
C76 C77 1.386(16) . ?
C76 H76 0.9500 . ?
C77 C78 1.398(16) . ?
C77 C86 1.483(16) . ?
C78 H78 0.9500 . ?
C80 C81 1.390(17) . ?
C80 H80 0.9500 . ?
C81 C82 1.427(17) . ?
C82 C83 1.372(18) . ?
C82 H82 0.9500 . ?
C83 C84 1.344(18) . ?
C83 H83 0.9500 . ?
C84 H84 0.9500 . ?
C85 C86 1.420(15) . ?
C85 H85 0.9500 . ?
C86 C87 1.391(17) . ?
C87 C88 1.381(17) . ?
C87 H87 0.9500 . ?
C88 C89 1.367(17) . ?
C88 H88 0.9500 . ?
C89 H89 0.9500 . ?
C92 C93 1.387(17) . ?
C92 H92 0.9500 . ?
C93 C94 1.402(17) . ?
C94 C95 1.431(19) . ?
C94 H94 0.9500 . ?
C95 C96 1.372(19) . ?
C95 H95 0.9500 . ?
C96 H96 0.9500 . ?
C97 C98 1.39(2) . ?
C97 C104 1.44(2) . ?
C97 C102 1.453(19) . ?
C98 C99 1.37(2) . ?
C98 H98 0.9500 . ?
C99 C100 1.37(2) . ?
C99 H99 0.9500 . ?
C100 C101 1.42(2) . ?
C100 H100 0.9500 . ?
C101 C102 1.391(18) . ?
C101 H101 0.9500 . ?
C104 C105 1.381(19) . ?
C105 C106 1.37(2) . ?
C105 H105 0.9500 . ?
C106 C107 1.41(2) . ?
C106 H106 0.9500 . ?
C107 C108 1.375(19) . ?
C107 H107 0.9500 . ?
C108 H108 0.9500 . ?
C110 C111 1.41(2) . ?
C110 C116 1.43(2) . ?
C111 C112 1.40(2) . ?
C111 H111 0.9500 . ?
C112 C113 1.31(2) . ?
C112 H112 0.9500 . ?
C113 C114 1.41(2) . ?
C113 H113 0.9500 . ?
C114 H114 0.9500 . ?
C116 C117 1.363(19) . ?
C117 C118 1.35(2) . ?
C117 H117 0.9500 . ?
C118 C119 1.40(2) . ?
C118 H118 0.9500 . ?
C119 C120 1.404(19) . ?
C119 H119 0.9500 . ?
C120 H120 0.9500 . ?
C121 C127 1.39(2) . ?
C121 C126 1.39(2) . ?
C121 C122 1.41(2) . ?
C122 C123 1.37(2) . ?
C122 H122 0.9500 . ?
C123 C124 1.37(3) . ?
C123 H123 0.9500 . ?
C124 C125 1.42(2) . ?
C124 H124 0.9500 . ?
C125 C126 1.43(2) . ?
C125 H125 0.9500 . ?
C127 C128 1.42(2) . ?
C128 C129 1.40(2) . ?
C128 H128 0.9500 . ?
C129 C130 1.39(2) . ?
C129 H129 0.9500 . ?
C130 C131 1.397(19) . ?
C130 H130 0.9500 . ?
C131 H131 0.9500 . ?
C133 C134 1.393(19) . ?
C133 C138 1.40(2) . ?
C133 C139 1.47(2) . ?
C134 C135 1.41(2) . ?
C134 H134 0.9500 . ?
C135 C136 1.38(2) . ?
C135 H135 0.9500 . ?
C136 C137 1.380(19) . ?
C136 H136 0.9500 . ?
C137 C138 1.364(19) . ?
C137 H137 0.9500 . ?
C139 C140 1.40(2) . ?
C140 C141 1.35(2) . ?
C140 H140 0.9500 . ?
C141 C142 1.38(2) . ?
C141 H141 0.9500 . ?
C142 C143 1.33(2) . ?
C142 H142 0.9500 . ?
C143 H143 0.9500 . ?

loop_
_geom_torsion_atom_site_label_1
_geom_torsion_atom_site_label_2
_geom_torsion_atom_site_label_3
_geom_torsion_atom_site_label_4
_geom_torsion
_geom_torsion_site_symmetry_1
_geom_torsion_site_symmetry_2
_geom_torsion_site_symmetry_3
_geom_torsion_site_symmetry_4
_geom_torsion_publ_flag
C30 C25 C26 C27 -1.1(17) . . . . ?
C33 C25 C26 C27 179.2(10) . . . . ?
C25 C26 C27 C28 -0.7(17) . . . . ?
C25 C26 C27 C45 179.9(11) . . . . ?
C26 C27 C28 C29 1.0(18) . . . . ?
C45 C27 C28 C29 -179.6(11) . . . . ?
C27 C28 C29 C30 0.6(17) . . . . ?
C27 C28 C29 C37 -179.5(11) . . . . ?
C28 C29 C30 C25 -2.6(17) . . . . ?
C37 C29 C30 C25 177.4(11) . . . . ?
C26 C25 C30 C29 2.9(17) . . . . ?
C33 C25 C30 C29 -177.4(11) . . . . ?
C36 N31 C32 C33 -2.6(18) . . . . ?
Ir2 N31 C32 C33 177.1(9) . . . . ?
N31 C32 C33 C34 3.7(18) . . . . ?
N31 C32 C33 C25 -170.2(11) . . . . ?
C30 C25 C33 C34 140.0(13) . . . . ?
C26 C25 C33 C34 -40.3(16) . . . . ?
C30 C25 C33 C32 -46.4(17) . . . . ?
C26 C25 C33 C32 133.3(12) . . . . ?
C32 C33 C34 C35 -2.6(19) . . . . ?
C25 C33 C34 C35 171.5(12) . . . . ?
C33 C34 C35 C36 1(2) . . . . ?
C32 N31 C36 C35 0.3(18) . . . . ?
Ir2 N31 C36 C35 -179.4(10) . . . . ?
C34 C35 C36 N31 1(2) . . . . ?
C30 C29 C37 C42 -40.2(16) . . . . ?
C28 C29 C37 C42 139.8(13) . . . . ?
C30 C29 C37 C38 137.0(12) . . . . ?
C28 C29 C37 C38 -43.0(17) . . . . ?
C40 N1 C38 C37 -3.0(17) . . . . ?
Ir1 N1 C38 C37 169.2(8) . . . . ?
C42 C37 C38 N1 4.1(17) . . . . ?
C29 C37 C38 N1 -173.3(11) . . . . ?
C38 N1 C40 C41 -0.4(18) . . . . ?
Ir1 N1 C40 C41 -173.1(9) . . . . ?
N1 C40 C41 C42 2.5(19) . . . . ?
C40 C41 C42 C37 -1.1(19) . . . . ?
C38 C37 C42 C41 -1.9(18) . . . . ?
C29 C37 C42 C41 175.4(12) . . . . ?
C48 N43 C44 C45 -4.6(19) . . . . ?
Ir3 N43 C44 C45 178.9(9) . . . . ?
N43 C44 C45 C46 6.7(18) . . . . ?
N43 C44 C45 C27 -167.9(12) . . . . ?
C26 C27 C45 C46 142.3(12) . . . . ?
C28 C27 C45 C46 -37.1(16) . . . . ?
C26 C27 C45 C44 -43.4(17) . . . . ?
C28 C27 C45 C44 137.2(12) . . . . ?
C44 C45 C46 C47 -2.9(17) . . . . ?
C27 C45 C46 C47 171.7(11) . . . . ?
C45 C46 C47 C48 -2.8(18) . . . . ?
C44 N43 C48 C47 -2(2) . . . . ?
Ir3 N43 C48 C47 175.2(10) . . . . ?
C46 C47 C48 N43 5(2) . . . . ?
C54 C1 C50 C51 0(2) . . . . ?
Ir2 C1 C50 C51 174.5(11) . . . . ?
C54 C1 C50 C55 -179.2(12) . . . . ?
Ir2 C1 C50 C55 -4.5(16) . . . . ?
C1 C50 C51 C52 2(2) . . . . ?
C55 C50 C51 C52 -178.8(15) . . . . ?
C50 C51 C52 C53 -2(3) . . . . ?
C51 C52 C53 C54 0(3) . . . . ?
C50 C1 C54 C53 -2.1(19) . . . . ?
Ir2 C1 C54 C53 -175.9(11) . . . . ?
C52 C53 C54 C1 2(2) . . . . ?
C59 N60 C55 C56 -2(2) . . . . ?
Ir2 N60 C55 C56 173.5(11) . . . . ?
C59 N60 C55 C50 -178.9(12) . . . . ?
Ir2 N60 C55 C50 -3.5(15) . . . . ?
C51 C50 C55 C56 9(3) . . . . ?
C1 C50 C55 C56 -171.5(15) . . . . ?
C51 C50 C55 N60 -173.9(13) . . . . ?
C1 C50 C55 N60 5.2(18) . . . . ?
N60 C55 C56 C57 0(2) . . . . ?
C50 C55 C56 C57 176.0(15) . . . . ?
C55 C56 C57 C58 2(2) . . . . ?
C56 C57 C58 C59 -2(2) . . . . ?
C55 N60 C59 C58 2(2) . . . . ?
Ir2 N60 C59 C58 -172.6(10) . . . . ?
C57 C58 C59 N60 -1(2) . . . . ?
C66 C61 C62 C63 0.5(19) . . . . ?
C67 C61 C62 C63 179.7(13) . . . . ?
C61 C62 C63 C64 -1(2) . . . . ?
C62 C63 C64 C65 1(2) . . . . ?
C63 C64 C65 C66 1(2) . . . . ?
C64 C65 C66 C61 -1.3(19) . . . . ?
C64 C65 C66 Ir1 178.2(10) . . . . ?
C62 C61 C66 C65 0.8(17) . . . . ?
C67 C61 C66 C65 -178.5(11) . . . . ?
C62 C61 C66 Ir1 -178.8(9) . . . . ?
C67 C61 C66 Ir1 2.0(13) . . . . ?
C71 N72 C67 C68 -1.0(19) . . . . ?
Ir1 N72 C67 C68 -179.0(10) . . . . ?
C71 N72 C67 C61 179.6(11) . . . . ?
Ir1 N72 C67 C61 1.6(13) . . . . ?
C62 C61 C67 C68 -1(2) . . . . ?
C66 C61 C67 C68 178.2(13) . . . . ?
C62 C61 C67 N72 178.5(11) . . . . ?
C66 C61 C67 N72 -2.3(16) . . . . ?
N72 C67 C68 C69 1(2) . . . . ?
C61 C67 C68 C69 -179.1(13) . . . . ?
C67 C68 C69 C70 -2(2) . . . . ?
C68 C69 C70 C71 3(2) . . . . ?
C67 N72 C71 C70 1.5(19) . . . . ?
Ir1 N72 C71 C70 179.2(10) . . . . ?
C69 C70 C71 N72 -2(2) . . . . ?
C78 C73 C74 C75 -0.2(17) . . . . ?
C81 C73 C74 C75 -179.0(10) . . . . ?
C73 C74 C75 C76 1.1(17) . . . . ?
C73 C74 C75 C93 179.5(10) . . . . ?
C74 C75 C76 C77 -2.8(17) . . . . ?
C93 C75 C76 C77 178.8(11) . . . . ?
C75 C76 C77 C78 3.3(17) . . . . ?
C75 C76 C77 C86 -176.6(10) . . . . ?
C74 C73 C78 C77 0.8(18) . . . . ?
C81 C73 C78 C77 179.6(11) . . . . ?
C76 C77 C78 C73 -2.3(18) . . . . ?
C86 C77 C78 C73 177.7(10) . . . . ?
C84 N79 C80 C81 -4.8(18) . . . . ?
Ir3 N79 C80 C81 176.8(9) . . . . ?
N79 C80 C81 C82 5.1(19) . . . . ?
N79 C80 C81 C73 -168.3(12) . . . . ?
C78 C73 C81 C80 -46.2(18) . . . . ?
C74 C73 C81 C80 132.5(12) . . . . ?
C78 C73 C81 C82 140.6(12) . . . . ?
C74 C73 C81 C82 -40.6(17) . . . . ?
C80 C81 C82 C83 -1.3(18) . . . . ?
C73 C81 C82 C83 172.2(12) . . . . ?
C81 C82 C83 C84 -2(2) . . . . ?
C82 C83 C84 N79 3(2) . . . . ?
C80 N79 C84 C83 0.7(19) . . . . ?
Ir3 N79 C84 C83 179.3(10) . . . . ?
C89 N90 C85 C86 -6.3(16) . . . . ?
Ir1 N90 C85 C86 175.3(8) . . . . ?
N90 C85 C86 C87 7.3(16) . . . . ?
N90 C85 C86 C77 -169.6(11) . . . . ?
C76 C77 C86 C87 142.0(12) . . . . ?
C78 C77 C86 C87 -38.0(16) . . . . ?
C76 C77 C86 C85 -41.1(17) . . . . ?
C78 C77 C86 C85 138.9(12) . . . . ?
C85 C86 C87 C88 -2.5(17) . . . . ?
C77 C86 C87 C88 174.6(11) . . . . ?
C86 C87 C88 C89 -3.0(19) . . . . ?
C85 N90 C89 C88 0.3(17) . . . . ?
Ir1 N90 C89 C88 178.8(9) . . . . ?
C87 C88 C89 N90 4.3(19) . . . . ?
C96 N91 C92 C93 -4.9(18) . . . . ?
Ir2 N91 C92 C93 175.5(9) . . . . ?
N91 C92 C93 C94 4.6(18) . . . . ?
N91 C92 C93 C75 -169.9(11) . . . . ?
C74 C75 C93 C92 -46.7(17) . . . . ?
C76 C75 C93 C92 131.6(13) . . . . ?
C74 C75 C93 C94 138.8(12) . . . . ?
C76 C75 C93 C94 -42.8(16) . . . . ?
C92 C93 C94 C95 1.0(18) . . . . ?
C75 C93 C94 C95 175.8(12) . . . . ?
C93 C94 C95 C96 -6(2) . . . . ?
C94 C95 C96 N91 6(2) . . . . ?
C92 N91 C96 C95 -0.5(19) . . . . ?
Ir2 N91 C96 C95 179.1(11) . . . . ?
C104 C97 C98 C99 -177.5(13) . . . . ?
C102 C97 C98 C99 4(2) . . . . ?
C97 C98 C99 C100 1(2) . . . . ?
C98 C99 C100 C101 -4(2) . . . . ?
C99 C100 C101 C102 2(2) . . . . ?
C100 C101 C102 C97 3.5(19) . . . . ?
C100 C101 C102 Ir1 -177.3(11) . . . . ?
C98 C97 C102 C101 -6.6(18) . . . . ?
C104 C97 C102 C101 175.2(11) . . . . ?
C98 C97 C102 Ir1 174.1(10) . . . . ?
C104 C97 C102 Ir1 -4.2(14) . . . . ?
C108 N103 C104 C105 2.2(18) . . . . ?
Ir1 N103 C104 C105 -178.3(9) . . . . ?
C108 N103 C104 C97 -176.7(12) . . . . ?
Ir1 N103 C104 C97 2.8(13) . . . . ?
C98 C97 C104 N103 -177.3(12) . . . . ?
C102 C97 C104 N103 0.8(16) . . . . ?
C98 C97 C104 C105 4(2) . . . . ?
C102 C97 C104 C105 -178.0(12) . . . . ?
N103 C104 C105 C106 -5.5(19) . . . . ?
C97 C104 C105 C106 173.2(13) . . . . ?
C104 C105 C106 C107 5(2) . . . . ?
C105 C106 C107 C108 -2(2) . . . . ?
C104 N103 C108 C107 1(2) . . . . ?
Ir1 N103 C108 C107 -178.2(10) . . . . ?
C106 C107 C108 N103 -1(2) . . . . ?
C114 C2 C110 C111 0(2) . . . . ?
Ir2 C2 C110 C111 176.3(12) . . . . ?
C114 C2 C110 C116 178.4(13) . . . . ?
Ir2 C2 C110 C116 -5.4(16) . . . . ?
C2 C110 C111 C112 2(2) . . . . ?
C116 C110 C111 C112 -176.1(15) . . . . ?
C110 C111 C112 C113 -2(3) . . . . ?
C111 C112 C113 C114 -1(3) . . . . ?
C110 C2 C114 C113 -3(2) . . . . ?
Ir2 C2 C114 C113 -178.2(12) . . . . ?
C112 C113 C114 C2 3(3) . . . . ?
C120 N115 C116 C117 0.1(19) . . . . ?
Ir2 N115 C116 C117 -178.2(11) . . . . ?
C120 N115 C116 C110 -177.4(12) . . . . ?
Ir2 N115 C116 C110 4.3(15) . . . . ?
C111 C110 C116 C117 2(3) . . . . ?
C2 C110 C116 C117 -176.5(14) . . . . ?
C111 C110 C116 N115 179.0(14) . . . . ?
C2 C110 C116 N115 0.7(19) . . . . ?
N115 C116 C117 C118 1(2) . . . . ?
C110 C116 C117 C118 177.8(16) . . . . ?
C116 C117 C118 C119 -1(3) . . . . ?
C117 C118 C119 C120 1(2) . . . . ?
C116 N115 C120 C119 0(2) . . . . ?
Ir2 N115 C120 C119 178.1(10) . . . . ?
C118 C119 C120 N115 -1(2) . . . . ?
C127 C121 C122 C123 179.4(14) . . . . ?
C126 C121 C122 C123 4(2) . . . . ?
C121 C122 C123 C124 -1(2) . . . . ?
C122 C123 C124 C125 -1(3) . . . . ?
C123 C124 C125 C126 1(2) . . . . ?
C127 C121 C126 C125 179.8(12) . . . . ?
C122 C121 C126 C125 -4.0(19) . . . . ?
C127 C121 C126 Ir3 1.1(15) . . . . ?
C122 C121 C126 Ir3 177.3(10) . . . . ?
C124 C125 C126 C121 1.9(19) . . . . ?
C124 C125 C126 Ir3 -179.5(10) . . . . ?
C126 C121 C127 N132 5.6(17) . . . . ?
C122 C121 C127 N132 -170.5(12) . . . . ?
C126 C121 C127 C128 -175.0(13) . . . . ?
C122 C121 C127 C128 9(2) . . . . ?
C131 N132 C127 C121 175.7(12) . . . . ?
Ir3 N132 C127 C121 -9.6(14) . . . . ?
C131 N132 C127 C128 -3.7(18) . . . . ?
Ir3 N132 C127 C128 171.0(10) . . . . ?
C121 C127 C128 C129 -176.2(14) . . . . ?
N132 C127 C128 C129 3(2) . . . . ?
C127 C128 C129 C130 0(2) . . . . ?
C128 C129 C130 C131 -3(2) . . . . ?
C127 N132 C131 C130 1.2(19) . . . . ?
Ir3 N132 C131 C130 -172.9(10) . . . . ?
C129 C130 C131 N132 2(2) . . . . ?
C138 C133 C134 C135 -3(2) . . . . ?
C139 C133 C134 C135 177.7(14) . . . . ?
C133 C134 C135 C136 -1(2) . . . . ?
C134 C135 C136 C137 4(2) . . . . ?
C135 C136 C137 C138 -3(2) . . . . ?
C136 C137 C138 C133 0(2) . . . . ?
C136 C137 C138 Ir3 172.8(11) . . . . ?
C134 C133 C138 C137 3(2) . . . . ?
C139 C133 C138 C137 -177.3(13) . . . . ?
C134 C133 C138 Ir3 -171.0(11) . . . . ?
C139 C133 C138 Ir3 8.7(16) . . . . ?
C143 N144 C139 C140 1(2) . . . . ?
Ir3 N144 C139 C140 -173.5(12) . . . . ?
C143 N144 C139 C133 177.2(12) . . . . ?
Ir3 N144 C139 C133 2.7(15) . . . . ?
C134 C133 C139 N144 172.1(13) . . . . ?
C138 C133 C139 N144 -7.7(18) . . . . ?
C134 C133 C139 C140 -12(2) . . . . ?
C138 C133 C139 C140 168.5(15) . . . . ?
N144 C139 C140 C141 -1(3) . . . . ?
C133 C139 C140 C141 -176.3(17) . . . . ?
C139 C140 C141 C142 -1(3) . . . . ?
C140 C141 C142 C143 3(3) . . . . ?
C141 C142 C143 N144 -2(3) . . . . ?
C139 N144 C143 C142 0(2) . . . . ?
Ir3 N144 C143 C142 174.2(13) . . . . ?
